data_7058104
loop_
_publ_author_name
'Huang, Yi'
'Wu, Xiaowen'
'Beysen, Sadeh'

_publ_section_title
;
 Investigation on two new antimony-based quaternary chalcogenides:
 Na6CdSb4S10 and Na3CdSbSe4
;
_journal_issue 8
_journal_name_full 'New Journal of Chemistry'
_journal_page_first 3350
_journal_paper_doi 10.1039/C8NJ04072A
_journal_volume 43
_journal_year 2019
_chemical_formula_sum 'Cd Na6 S10 Sb4'
_chemical_formula_weight 1057.94
_space_group_IT_number 15
_space_group_name_Hall '-C 2yc'
_space_group_name_H-M_alt 'C 1 2/c 1'
_symmetry_cell_setting monoclinic
_symmetry_space_group_name_Hall '-C 2yc'
_symmetry_space_group_name_H-M 'C 1 2/c 1'
_atom_sites_solution_primary direct
_atom_sites_solution_secondary difmap
_audit_creation_method SHELXL-97
_audit_update_record
;
2018-08-06 deposited with the CCDC.
2019-01-16 downloaded from the CCDC.
;
_cell_angle_alpha 90.00
_cell_angle_beta 121.983(7)
_cell_angle_gamma 90.00
_cell_formula_units_Z 4
_cell_length_a 22.998(15)
_cell_length_b 5.876(4)
_cell_length_c 17.748(11)
_cell_measurement_reflns_used 637
_cell_measurement_temperature 296(2)
_cell_measurement_theta_max 25.97
_cell_measurement_theta_min 3.58
_cell_volume 2034(2)
_computing_cell_refinement 'Bruker SMART'
_computing_data_collection 'Bruker SMART'
_computing_data_reduction 'Bruker SAINT'
_computing_molecular_graphics 'Bruker SHELXTL'
_computing_publication_material 'Bruker SHELXTL'
_computing_structure_refinement 'Bruker SHELXTL'
_computing_structure_solution 'Bruker SHELXTL'
_diffrn_ambient_temperature 296(2)
_diffrn_measured_fraction_theta_full 0.987
_diffrn_measured_fraction_theta_max 0.987
_diffrn_measurement_device_type 'CCD area detector'
_diffrn_measurement_method 'phi and omega scans'
_diffrn_radiation_monochromator graphite
_diffrn_radiation_source 'fine-focus sealed tube'
_diffrn_radiation_type MoK\a
_diffrn_radiation_wavelength 0.71073
_diffrn_reflns_av_R_equivalents 0.0468
_diffrn_reflns_av_sigmaI/netI 0.0585
_diffrn_reflns_limit_h_max 30
_diffrn_reflns_limit_h_min -30
_diffrn_reflns_limit_k_max 7
_diffrn_reflns_limit_k_min -7
_diffrn_reflns_limit_l_max 21
_diffrn_reflns_limit_l_min -23
_diffrn_reflns_number 6075
_diffrn_reflns_theta_full 27.69
_diffrn_reflns_theta_max 27.69
_diffrn_reflns_theta_min 2.09
_exptl_absorpt_coefficient_mu 7.408
_exptl_absorpt_correction_T_max 0.7456
_exptl_absorpt_correction_T_min 0.5953
_exptl_absorpt_correction_type multi-scan
_exptl_absorpt_process_details SADABS
_exptl_crystal_colour red
_exptl_crystal_density_diffrn 3.454
_exptl_crystal_density_method 'not measured'
_exptl_crystal_description block
_exptl_crystal_F_000 1912
_exptl_crystal_size_max 0.116
_exptl_crystal_size_mid 0.076
_exptl_crystal_size_min 0.069
_refine_diff_density_max 1.230
_refine_diff_density_min -1.740
_refine_diff_density_rms 0.272
_refine_ls_extinction_coef 0.000158(17)
_refine_ls_extinction_expression Fc^*^=kFc[1+0.001xFc^2^\l^3^/sin(2\q)]^-1/4^
_refine_ls_extinction_method SHELXL
_refine_ls_goodness_of_fit_ref 1.050
_refine_ls_matrix_type full
_refine_ls_number_parameters 97
_refine_ls_number_reflns 2355
_refine_ls_number_restraints 0
_refine_ls_restrained_S_all 1.050
_refine_ls_R_factor_all 0.0932
_refine_ls_R_factor_gt 0.0490
_refine_ls_shift/su_max 0.000
_refine_ls_shift/su_mean 0.000
_refine_ls_structure_factor_coef Fsqd
_refine_ls_weighting_details 'calc w=1/[\s^2^(Fo^2^)+(0.0175P)^2^+64.4428P] where P=(Fo^2^+2Fc^2^)/3'
_refine_ls_weighting_scheme calc
_refine_ls_wR_factor_gt 0.0976
_refine_ls_wR_factor_ref 0.1159
_reflns_number_gt 1404
_reflns_number_total 2355
_reflns_threshold_expression >2sigma(I)
_cod_data_source_file c8nj04072a2.cif
_cod_data_source_block 2332
_cod_depositor_comments
;
The following automatic conversions were performed:

'_symmetry_cell_setting' value 'Monoclinic' changed to 'monoclinic'
according to
/home/data/users/saulius/crontab/automatic-downloads/rss-feeds/RSC/lib/dictionaries/cif_core.dic
dictionary named 'cif_core.dic' version 2.4.2 from 2011-04-26.

Automatic conversion script
Id: cif_fix_values 4973 2017-02-22 13:04:09Z antanas 

 Adding full bibliography for 7058104--7058105.cif.
;
_cod_original_sg_symbol_H-M C2/c
_cod_database_code 7058104

loop_
_symmetry_equiv_pos_as_xyz
'x, y, z'
'-x, y, -z+1/2'
'x+1/2, y+1/2, z'
'-x+1/2, y+1/2, -z+1/2'
'-x, -y, -z'
'x, -y, z-1/2'
'-x+1/2, -y+1/2, -z'
'x+1/2, -y+1/2, z-1/2'

loop_
_atom_site_label
_atom_site_type_symbol
_atom_site_fract_x
_atom_site_fract_y
_atom_site_fract_z
_atom_site_U_iso_or_equiv
_atom_site_adp_type
_atom_site_occupancy
_atom_site_symmetry_multiplicity
_atom_site_calc_flag
_atom_site_refinement_flags
Na1 Na 0.23223(9) 0.0074(4) 0.66936(13) 0.0251(4) Uani 0.75 1 d P
Sb1 Sb 0.23223(9) 0.0074(4) 0.66936(13) 0.0251(4) Uani 0.25 1 d P
Na2 Na 0.17871(12) 0.5040(5) 0.47290(17) 0.0466(6) Uani 0.75 1 d P
Sb2 Sb 0.17871(12) 0.5040(5) 0.47290(17) 0.0466(6) Uani 0.25 1 d P
Sb3 Sb 0.04606(4) -0.02839(12) 0.43153(5) 0.0265(2) Uani 0.75 1 d P
Cd1 Cd 0.04606(4) -0.02839(12) 0.43153(5) 0.0265(2) Uani 0.25 1 d P
Sb4 Sb 0.35589(3) 0.47849(13) 0.69228(5) 0.0188(2) Uani 0.75 1 d P
Cd2 Cd 0.35589(3) 0.47849(13) 0.69228(5) 0.0188(2) Uani 0.25 1 d P
S1 S 0.04469(14) -0.4345(4) 0.42622(18) 0.0216(6) Uani 1 1 d .
S2 S 0.36253(14) 0.0713(5) 0.70685(19) 0.0254(6) Uani 1 1 d .
S3 S 0.32486(13) 0.4979(5) 0.53546(18) 0.0250(6) Uani 1 1 d .
S4 S 0.24119(14) 0.5279(5) 0.66081(19) 0.0265(6) Uani 1 1 d .
S5 S 0.09039(15) 0.0233(5) 0.58819(19) 0.0290(6) Uani 1 1 d .
Na3 Na 0.0000 0.4928(12) 0.2500 0.0262(14) Uani 1 2 d S
Na4 Na 0.0884(2) 0.5152(7) 0.6082(3) 0.0222(9) Uani 1 1 d .

loop_
_atom_site_aniso_label
_atom_site_aniso_U_11
_atom_site_aniso_U_22
_atom_site_aniso_U_33
_atom_site_aniso_U_23
_atom_site_aniso_U_13
_atom_site_aniso_U_12
Na1 0.0168(9) 0.0331(11) 0.0265(11) -0.0035(9) 0.0121(8) -0.0002(9)
Sb1 0.0168(9) 0.0331(11) 0.0265(11) -0.0035(9) 0.0121(8) -0.0002(9)
Na2 0.0441(14) 0.0542(16) 0.0423(15) -0.0029(12) 0.0235(13) -0.0010(12)
Sb2 0.0441(14) 0.0542(16) 0.0423(15) -0.0029(12) 0.0235(13) -0.0010(12)
Sb3 0.0385(5) 0.0169(4) 0.0210(4) 0.0019(3) 0.0137(4) 0.0019(4)
Cd1 0.0385(5) 0.0169(4) 0.0210(4) 0.0019(3) 0.0137(4) 0.0019(4)
Sb4 0.0183(4) 0.0182(4) 0.0204(4) -0.0004(3) 0.0106(3) -0.0012(3)
Cd2 0.0183(4) 0.0182(4) 0.0204(4) -0.0004(3) 0.0106(3) -0.0012(3)
S1 0.0229(14) 0.0202(13) 0.0230(15) -0.0050(11) 0.0131(12) -0.0033(11)
S2 0.0282(16) 0.0215(14) 0.0258(16) 0.0027(11) 0.0139(14) 0.0031(11)
S3 0.0241(14) 0.0319(16) 0.0192(14) 0.0024(12) 0.0116(12) -0.0011(12)
S4 0.0246(14) 0.0311(15) 0.0279(15) 0.0018(13) 0.0169(12) 0.0052(13)
S5 0.0381(16) 0.0257(15) 0.0261(15) -0.0026(12) 0.0189(14) 0.0011(13)
Na3 0.019(3) 0.046(4) 0.010(3) 0.000 0.006(2) 0.000
Na4 0.022(2) 0.023(2) 0.019(2) 0.0004(19) 0.0096(18) -0.001(2)

loop_
_atom_type_symbol
_atom_type_description
_atom_type_scat_dispersion_real
_atom_type_scat_dispersion_imag
_atom_type_scat_source
Na Na 0.0362 0.0249 'International Tables Vol C Tables 4.2.6.8 and 6.1.1.4'
S S 0.1246 0.1234 'International Tables Vol C Tables 4.2.6.8 and 6.1.1.4'
Cd Cd -0.8075 1.2024 'International Tables Vol C Tables 4.2.6.8 and 6.1.1.4'
Sb Sb -0.5866 1.5461 'International Tables Vol C Tables 4.2.6.8 and 6.1.1.4'

loop_
_geom_angle_atom_site_label_1
_geom_angle_atom_site_label_2
_geom_angle_atom_site_label_3
_geom_angle
_geom_angle_site_symmetry_1
_geom_angle_site_symmetry_3
S2 Na1 S4 98.58(10) . 4_546
S2 Na1 S5 162.91(12) . .
S4 Na1 S5 94.90(10) 4_546 .
S2 Na1 S4 92.77(10) . 1_545
S4 Na1 S4 97.02(11) 4_546 1_545
S5 Na1 S4 95.98(10) . 1_545
S2 Na1 S4 77.38(9) . .
S4 Na1 S4 91.65(10) 4_546 .
S5 Na1 S4 91.82(9) . .
S4 Na1 S4 167.78(12) 1_545 .
S2 Na1 S3 90.88(9) . 7_556
S4 Na1 S3 169.98(10) 4_546 7_556
S5 Na1 S3 75.21(9) . 7_556
S4 Na1 S3 85.75(10) 1_545 7_556
S4 Na1 S3 87.17(10) . 7_556
S2 Na1 Na1 86.60(9) . 4_556
S4 Na1 Na1 46.99(9) 4_546 4_556
S5 Na1 Na1 95.03(9) . 4_556
S4 Na1 Na1 143.15(11) 1_545 4_556
S4 Na1 Na1 44.66(6) . 4_556
S3 Na1 Na1 131.08(9) 7_556 4_556
S2 Na1 Na1 98.60(9) . 4_546
S4 Na1 Na1 52.01(9) 4_546 4_546
S5 Na1 Na1 97.98(9) . 4_546
S4 Na1 Na1 45.01(6) 1_545 4_546
S4 Na1 Na1 142.87(10) . 4_546
S3 Na1 Na1 129.95(9) 7_556 4_546
Na1 Na1 Na1 98.62(10) 4_556 4_546
S2 Na1 Na4 47.08(9) . 4_546
S4 Na1 Na4 52.35(9) 4_546 4_546
S5 Na1 Na4 147.23(11) . 4_546
S4 Na1 Na4 89.89(9) 1_545 4_546
S4 Na1 Na4 88.61(9) . 4_546
S3 Na1 Na4 137.50(10) 7_556 4_546
Na1 Na1 Na4 63.20(8) 4_556 4_546
Na1 Na1 Na4 64.34(9) 4_546 4_546
S2 Na1 Na2 45.11(8) . 7_556
S4 Na1 Na2 143.37(9) 4_546 7_556
S5 Na1 Na2 121.64(10) . 7_556
S4 Na1 Na2 82.75(8) 1_545 7_556
S4 Na1 Na2 85.16(8) . 7_556
S3 Na1 Na2 46.44(7) 7_556 7_556
Na1 Na1 Na2 120.00(7) 4_556 7_556
Na1 Na1 Na2 118.33(7) 4_546 7_556
Na4 Na1 Na2 91.06(10) 4_546 7_556
S2 Na1 Na4 142.39(10) . 1_545
S4 Na1 Na4 90.06(9) 4_546 1_545
S5 Na1 Na4 47.49(9) . 1_545
S4 Na1 Na4 49.72(9) 1_545 1_545
S4 Na1 Na4 139.24(9) . 1_545
S3 Na1 Na4 84.39(9) 7_556 1_545
Na1 Na1 Na4 123.90(9) 4_556 1_545
Na1 Na1 Na4 58.91(7) 4_546 1_545
Na4 Na1 Na4 123.24(10) 4_546 1_545
Na2 Na1 Na4 115.65(9) 7_556 1_545
S1 Na2 S2 91.59(11) 1_565 7_556
S1 Na2 S4 97.79(11) 1_565 .
S2 Na2 S4 169.40(13) 7_556 .
S1 Na2 S3 172.17(15) 1_565 .
S2 Na2 S3 93.29(10) 7_556 .
S4 Na2 S3 77.94(10) . .
S1 Na2 S3 81.79(11) 1_565 7_566
S2 Na2 S3 96.62(11) 7_556 7_566
S4 Na2 S3 89.62(11) . 7_566
S3 Na2 S3 91.56(12) . 7_566
S1 Na2 S3 96.82(11) 1_565 7_556
S2 Na2 S3 78.69(10) 7_556 7_556
S4 Na2 S3 95.23(12) . 7_556
S3 Na2 S3 90.14(12) . 7_556
S3 Na2 S3 175.10(14) 7_566 7_556
S1 Na2 Cd2 96.91(9) 1_565 7_556
S2 Na2 Cd2 38.54(7) 7_556 7_556
S4 Na2 Cd2 134.44(12) . 7_556
S3 Na2 Cd2 90.71(9) . 7_556
S3 Na2 Cd2 135.15(10) 7_566 7_556
S3 Na2 Cd2 40.20(7) 7_556 7_556
S1 Na2 Na3 44.82(8) 1_565 .
S2 Na2 Na3 46.77(8) 7_556 .
S4 Na2 Na3 142.35(9) . .
S3 Na2 Na3 139.71(10) . .
S3 Na2 Na3 88.83(12) 7_566 .
S3 Na2 Na3 86.90(12) 7_556 .
Cd2 Na2 Na3 62.27(10) 7_556 .
S1 Na2 Na4 46.51(9) 1_565 .
S2 Na2 Na4 136.11(12) 7_556 .
S4 Na2 Na4 52.04(10) . .
S3 Na2 Na4 129.93(11) . .
S3 Na2 Na4 90.26(10) 7_566 .
S3 Na2 Na4 92.17(10) 7_556 .
Cd2 Na2 Na4 121.09(10) 7_556 .
Na3 Na2 Na4 90.35(10) . .
S1 Na2 Na1 132.50(11) 1_565 7_556
S2 Na2 Na1 42.92(8) 7_556 7_556
S4 Na2 Na1 128.96(10) . 7_556
S3 Na2 Na1 51.07(8) . 7_556
S3 Na2 Na1 89.70(9) 7_566 7_556
S3 Na2 Na1 87.79(8) 7_556 7_556
Cd2 Na2 Na1 58.39(5) 7_556 7_556
Na3 Na2 Na1 88.65(8) . 7_556
Na4 Na2 Na1 179.00(9) . 7_556
S1 Na2 Na2 127.43(15) 1_565 7_566
S2 Na2 Na2 97.11(11) 7_556 7_566
S4 Na2 Na2 81.11(10) . 7_566
S3 Na2 Na2 45.78(8) . 7_566
S3 Na2 Na2 45.77(9) 7_566 7_566
S3 Na2 Na2 135.74(13) 7_556 7_566
Cd2 Na2 Na2 121.15(9) 7_556 7_566
Na3 Na2 Na2 122.14(13) . 7_566
Na4 Na2 Na2 117.61(12) . 7_566
Na1 Na2 Na2 62.99(7) 7_556 7_566
S1 Na2 Na2 141.53(15) 1_565 7_556
S2 Na2 Na2 84.32(10) 7_556 7_556
S4 Na2 Na2 85.26(10) . 7_556
S3 Na2 Na2 45.30(8) . 7_556
S3 Na2 Na2 136.67(13) 7_566 7_556
S3 Na2 Na2 44.84(8) 7_556 7_556
Cd2 Na2 Na2 57.71(7) 7_556 7_556
Na3 Na2 Na2 119.96(13) . 7_556
Na4 Na2 Na2 118.65(12) . 7_556
Na1 Na2 Na2 61.93(7) 7_556 7_556
Na2 Na2 Na2 90.99(11) 7_566 7_556
S1 Sb3 S5 99.19(10) . .
S1 Sb3 S3 93.70(10) . 7_556
S5 Sb3 S3 89.81(9) . 7_556
S2 Sb4 S4 98.30(10) . .
S2 Sb4 S3 97.51(11) . .
S4 Sb4 S3 96.05(9) . .
Sb3 S1 Sb2 97.45(11) . 1_545
Sb3 S1 Na2 97.45(11) . 1_545
Sb2 S1 Na2 0.00(16) 1_545 1_545
Sb3 S1 Na3 100.88(17) . 1_545
Sb2 S1 Na3 90.36(10) 1_545 1_545
Na2 S1 Na3 90.36(10) 1_545 1_545
Sb3 S1 Na4 99.56(12) . 5_556
Sb2 S1 Na4 162.33(15) 1_545 5_556
Na2 S1 Na4 162.33(15) 1_545 5_556
Na3 S1 Na4 91.06(12) 1_545 5_556
Sb3 S1 Na4 93.99(12) . 1_545
Sb2 S1 Na4 88.76(12) 1_545 1_545
Na2 S1 Na4 88.76(12) 1_545 1_545
Na3 S1 Na4 165.09(19) 1_545 1_545
Na4 S1 Na4 85.36(14) 5_556 1_545
Sb4 S2 Na1 96.42(10) . .
Sb4 S2 Sb2 94.02(11) . 7_556
Na1 S2 Sb2 91.97(11) . 7_556
Sb4 S2 Na2 94.02(11) . 7_556
Na1 S2 Na2 91.97(11) . 7_556
Sb2 S2 Na2 0.00(13) 7_556 7_556
Sb4 S2 Na3 99.12(17) . 7_556
Na1 S2 Na3 164.46(19) . 7_556
Sb2 S2 Na3 86.81(10) 7_556 7_556
Na2 S2 Na3 86.81(10) 7_556 7_556
Sb4 S2 Na4 101.64(13) . 4_546
Na1 S2 Na4 88.76(12) . 4_546
Sb2 S2 Na4 164.15(15) 7_556 4_546
Na2 S2 Na4 164.15(15) 7_556 4_546
Na3 S2 Na4 88.26(11) 7_556 4_546
Sb4 S3 Cd1 97.42(9) . 7_556
Sb4 S3 Sb3 97.42(9) . 7_556
Cd1 S3 Sb3 0.00(3) 7_556 7_556
Sb4 S3 Na2 90.93(9) . .
Cd1 S3 Na2 170.68(13) 7_556 .
Sb3 S3 Na2 170.68(13) 7_556 .
Sb4 S3 Sb2 94.96(11) . 7_566
Cd1 S3 Sb2 86.73(9) 7_556 7_566
Sb3 S3 Sb2 86.73(9) 7_556 7_566
Na2 S3 Sb2 88.44(12) . 7_566
Sb4 S3 Na2 94.96(11) . 7_566
Cd1 S3 Na2 86.73(9) 7_556 7_566
Sb3 S3 Na2 86.73(9) 7_556 7_566
Na2 S3 Na2 88.44(12) . 7_566
Sb2 S3 Na2 0.00(11) 7_566 7_566
Sb4 S3 Na2 89.67(10) . 7_556
Cd1 S3 Na2 94.30(10) 7_556 7_556
Sb3 S3 Na2 94.30(10) 7_556 7_556
Na2 S3 Na2 89.86(12) . 7_556
Sb2 S3 Na2 175.10(14) 7_566 7_556
Na2 S3 Na2 175.10(14) 7_566 7_556
Sb4 S3 Na1 172.65(12) . 7_556
Cd1 S3 Na1 89.39(8) 7_556 7_556
Sb3 S3 Na1 89.39(8) 7_556 7_556
Na2 S3 Na1 82.49(9) . 7_556
Sb2 S3 Na1 88.17(10) 7_566 7_556
Na2 S3 Na1 88.17(10) 7_566 7_556
Na2 S3 Na1 87.05(10) 7_556 7_556
Sb4 S4 Sb1 99.25(11) . 4_556
Sb4 S4 Na1 99.25(11) . 4_556
Sb1 S4 Na1 0.00(7) 4_556 4_556
Sb4 S4 Sb1 102.07(11) . 1_565
Sb1 S4 Sb1 87.99(10) 4_556 1_565
Na1 S4 Sb1 87.99(10) 4_556 1_565
Sb4 S4 Na1 102.07(11) . 1_565
Sb1 S4 Na1 87.99(10) 4_556 1_565
Na1 S4 Na1 87.99(10) 4_556 1_565
Sb1 S4 Na1 0.00(8) 1_565 1_565
Sb4 S4 Na2 94.41(10) . .
Sb1 S4 Na2 164.63(13) 4_556 .
Na1 S4 Na2 164.63(13) 4_556 .
Sb1 S4 Na2 96.05(12) 1_565 .
Na1 S4 Na2 96.05(12) 1_565 .
Sb4 S4 Na1 87.85(9) . .
Sb1 S4 Na1 83.33(10) 4_556 .
Na1 S4 Na1 83.33(10) 4_556 .
Sb1 S4 Na1 167.78(12) 1_565 .
Na1 S4 Na1 167.78(12) 1_565 .
Na2 S4 Na1 90.20(11) . .
Sb4 S4 Na4 171.09(15) . .
Sb1 S4 Na4 83.58(11) 4_556 .
Na1 S4 Na4 83.58(11) 4_556 .
Sb1 S4 Na4 86.42(11) 1_565 .
Na1 S4 Na4 86.42(11) 1_565 .
Na2 S4 Na4 81.89(12) . .
Na1 S4 Na4 84.08(11) . .
Sb3 S5 Na1 104.80(11) . .
Sb3 S5 Na4 103.90(13) . .
Na1 S5 Na4 93.43(12) . .
Sb3 S5 Cd1 95.16(10) . 5_556
Na1 S5 Cd1 159.64(12) . 5_556
Na4 S5 Cd1 85.46(11) . 5_556
Sb3 S5 Na4 89.28(12) . 1_545
Na1 S5 Na4 89.55(12) . 1_545
Na4 S5 Na4 165.23(19) . 1_545
Cd1 S5 Na4 86.73(11) 5_556 1_545
S1 Na3 S1 162.2(3) 1_565 2_565
S1 Na3 S2 91.10(8) 1_565 8_455
S1 Na3 S2 91.24(8) 2_565 8_455
S1 Na3 S2 91.24(8) 1_565 7_556
S1 Na3 S2 91.10(8) 2_565 7_556
S2 Na3 S2 164.8(3) 8_455 7_556
S1 Na3 Na2 44.81(7) 1_565 .
S1 Na3 Na2 134.77(9) 2_565 .
S2 Na3 Na2 133.93(8) 8_455 .
S2 Na3 Na2 46.43(7) 7_556 .
S1 Na3 Na2 134.77(9) 1_565 2
S1 Na3 Na2 44.81(7) 2_565 2
S2 Na3 Na2 46.43(7) 8_455 2
S2 Na3 Na2 133.93(8) 7_556 2
Na2 Na3 Na2 178.1(2) . 2
S1 Na3 Na4 135.15(9) 1_565 6_565
S1 Na3 Na4 45.15(8) 2_565 6_565
S2 Na3 Na4 133.75(9) 8_455 6_565
S2 Na3 Na4 46.00(8) 7_556 6_565
Na2 Na3 Na4 91.40(9) . 6_565
Na2 Na3 Na4 88.62(9) 2 6_565
S1 Na3 Na4 45.15(8) 1_565 5_566
S1 Na3 Na4 135.15(9) 2_565 5_566
S2 Na3 Na4 46.00(8) 8_455 5_566
S2 Na3 Na4 133.75(9) 7_556 5_566
Na2 Na3 Na4 88.62(9) . 5_566
Na2 Na3 Na4 91.40(9) 2 5_566
Na4 Na3 Na4 178.7(2) 6_565 5_566
S1 Na4 S1 94.64(14) 5_556 1_565
S1 Na4 S2 89.47(14) 5_556 4_556
S1 Na4 S2 167.27(17) 1_565 4_556
S1 Na4 S5 83.81(13) 5_556 .
S1 Na4 S5 89.06(14) 1_565 .
S2 Na4 S5 103.37(15) 4_556 .
S1 Na4 S5 102.88(14) 5_556 1_565
S1 Na4 S5 77.37(12) 1_565 1_565
S2 Na4 S5 89.97(14) 4_556 1_565
S5 Na4 S5 165.23(19) . 1_565
S1 Na4 S4 170.81(17) 5_556 .
S1 Na4 S4 90.14(13) 1_565 .
S2 Na4 S4 87.54(13) 4_556 .
S5 Na4 S4 88.43(13) . .
S5 Na4 S4 85.81(12) 1_565 .
S1 Na4 Cd1 99.39(12) 5_556 1_565
S1 Na4 Cd1 38.36(8) 1_565 1_565
S2 Na4 Cd1 129.05(14) 4_556 1_565
S5 Na4 Cd1 127.36(14) . 1_565
S5 Na4 Cd1 39.09(8) 1_565 1_565
S4 Na4 Cd1 89.22(11) . 1_565
S1 Na4 Na4 47.51(11) 5_556 5_566
S1 Na4 Na4 47.13(11) 1_565 5_566
S2 Na4 Na4 135.63(19) 4_556 5_566
S5 Na4 Na4 84.76(15) . 5_566
S5 Na4 Na4 90.13(15) 1_565 5_566
S4 Na4 Na4 136.69(19) . 5_566
Cd1 Na4 Na4 62.61(11) 1_565 5_566
S1 Na4 Na1 131.10(15) 5_556 4_556
S1 Na4 Na1 134.10(14) 1_565 4_556
S2 Na4 Na1 44.16(9) 4_556 4_556
S5 Na4 Na1 92.02(12) . 4_556
S5 Na4 Na1 93.27(12) 1_565 4_556
S4 Na4 Na1 44.08(8) . 4_556
Cd1 Na4 Na1 120.50(11) 1_565 4_556
Na4 Na4 Na1 176.59(18) 5_566 4_556
S1 Na4 Na2 136.83(15) 5_556 .
S1 Na4 Na2 44.73(9) 1_565 .
S2 Na4 Na2 133.48(14) 4_556 .
S5 Na4 Na2 82.04(12) . .
S5 Na4 Na2 84.17(11) 1_565 .
S4 Na4 Na2 46.08(9) . .
Cd1 Na4 Na2 59.93(8) 1_565 .
Na4 Na4 Na2 90.61(15) 5_566 .
Na1 Na4 Na2 90.04(11) 4_556 .
S1 Na4 Na3 43.79(9) 5_556 5_566
S1 Na4 Na3 136.56(14) 1_565 5_566
S2 Na4 Na3 45.73(9) 4_556 5_566
S5 Na4 Na3 96.38(15) . 5_566
S5 Na4 Na3 97.50(15) 1_565 5_566
S4 Na4 Na3 132.93(14) . 5_566
Cd1 Na4 Na3 122.01(13) 1_565 5_566
Na4 Na4 Na3 90.36(14) 5_566 5_566
Na1 Na4 Na3 88.89(11) 4_556 5_566
Na2 Na4 Na3 178.06(14) . 5_566
S1 Na4 Na1 143.91(14) 5_556 1_565
S1 Na4 Na1 88.73(11) 1_565 1_565
S2 Na4 Na1 80.93(11) 4_556 1_565
S5 Na4 Na1 132.23(14) . 1_565
S5 Na4 Na1 42.96(8) 1_565 1_565
S4 Na4 Na1 43.87(8) . 1_565
Cd1 Na4 Na1 62.73(7) 1_565 1_565
Na4 Na4 Na1 125.30(16) 5_566 1_565
Na1 Na4 Na1 57.89(7) 4_556 1_565
Na2 Na4 Na1 63.74(8) . 1_565
Na3 Na4 Na1 116.91(13) 5_566 1_565

loop_
_geom_bond_atom_site_label_1
_geom_bond_atom_site_label_2
_geom_bond_distance
_geom_bond_site_symmetry_2
Na1 S2 2.730(4) .
Na1 S4 2.742(4) 4_546
Na1 S5 2.783(4) .
Na1 S4 2.835(4) 1_545
Na1 S4 3.075(4) .
Na1 S3 3.144(4) 7_556
Na1 Na1 3.875(3) 4_556
Na1 Na1 3.875(3) 4_546
Na1 Na4 3.918(5) 4_546
Na1 Na2 4.007(3) 7_556
Na1 Na4 4.083(5) 1_545
Na2 S1 2.759(4) 1_565
Na2 S2 2.840(4) 7_556
Na2 S4 2.851(4) .
Na2 S3 2.929(4) .
Na2 S3 2.929(5) 7_566
Na2 S3 2.952(5) 7_556
Na2 Cd2 3.847(4) 7_556
Na2 Na3 3.914(3) .
Na2 Na4 3.919(5) .
Na2 Na1 4.007(3) 7_556
Na2 Na2 4.086(6) 7_566
Na2 Na2 4.153(6) 7_556
Sb3 S1 2.388(3) .
Sb3 S5 2.421(3) .
Sb3 S3 2.710(3) 7_556
Sb4 S2 2.403(3) .
Sb4 S4 2.407(3) .
Sb4 S3 2.483(3) .
S1 Sb2 2.759(4) 1_545
S1 Na2 2.759(4) 1_545
S1 Na3 2.759(3) 1_545
S1 Na4 2.827(5) 5_556
S1 Na4 2.844(5) 1_545
S2 Sb2 2.840(4) 7_556
S2 Na2 2.840(4) 7_556
S2 Na3 2.856(4) 7_556
S2 Na4 2.869(5) 4_546
S3 Cd1 2.710(3) 7_556
S3 Sb3 2.710(3) 7_556
S3 Sb2 2.929(5) 7_566
S3 Na2 2.929(5) 7_566
S3 Na2 2.952(5) 7_556
S3 Na1 3.144(4) 7_556
S4 Sb1 2.742(4) 4_556
S4 Na1 2.742(4) 4_556
S4 Sb1 2.835(4) 1_565
S4 Na1 2.835(4) 1_565
S4 Na4 3.121(5) .
S5 Na4 2.915(5) .
S5 Cd1 2.968(4) 5_556
S5 Na4 3.010(5) 1_545
Na3 S1 2.759(3) 1_565
Na3 S1 2.759(3) 2_565
Na3 S2 2.856(4) 8_455
Na3 S2 2.856(4) 7_556
Na3 Na2 3.914(3) 2
Na3 Na4 3.987(4) 6_565
Na3 Na4 3.987(4) 5_566
Na4 S1 2.827(5) 5_556
Na4 S1 2.844(5) 1_565
Na4 S2 2.869(5) 4_556
Na4 S5 3.010(5) 1_565
Na4 Cd1 3.839(4) 1_565
Na4 Na4 3.845(8) 5_566
Na4 Na1 3.918(5) 4_556
Na4 Na3 3.987(4) 5_566
Na4 Na1 4.083(5) 1_565
